data_1507832
loop_
_publ_author_name
'Dalapati, Sasanka'
'Jana, Sankar'
'Saha, Rajat'
'Alam, Md Akhtarul'
'Guchhait, Nikhil'

_publ_section_title
;
 Reusable amine-based structural motifs for green house gas (CO2)
 fixation.
;
_journal_issue 13
_journal_name_full 'Organic letters'
_journal_page_first 3244
_journal_page_last 3247
_journal_paper_doi 10.1021/ol301241k
_journal_volume 14
_journal_year 2012
_chemical_formula_moiety 'C12 H12 N4 O2, C16 H36 N, C H O3'
_chemical_formula_sum 'C29 H49 N5 O5'
_chemical_formula_weight 547.73
_chemical_name_systematic
;
 ?
;
_space_group_IT_number 2
_symmetry_cell_setting triclinic
_symmetry_space_group_name_Hall '-P 1'
_symmetry_space_group_name_H-M 'P -1'
_atom_sites_solution_hydrogens geom
_atom_sites_solution_primary direct
_atom_sites_solution_secondary difmap
_audit_creation_method SHELXL-97
_cell_angle_alpha 116.270(4)
_cell_angle_beta 104.228(4)
_cell_angle_gamma 97.627(3)
_cell_formula_units_Z 2
_cell_length_a 10.034(2)
_cell_length_b 13.027(3)
_cell_length_c 14.264(5)
_cell_measurement_reflns_used 2968
_cell_measurement_temperature 293(2)
_cell_measurement_theta_max 26.52
_cell_measurement_theta_min 1.69
_cell_volume 1556.8(7)
_computing_cell_refinement 'Bruker SMART'
_computing_data_collection 'Bruker SMART'
_computing_data_reduction 'Bruker SAINT'
_computing_molecular_graphics 'Ortep-3 for Windows (Farrugia, 1997)'
_computing_publication_material 'WINGX V1.80.03'
_computing_structure_refinement 'SHELXL-97 (Sheldrick, 1997)'
_computing_structure_solution 'SHELXS-97 (Sheldrick, 1990)'
_diffrn_ambient_temperature 293(2)
_diffrn_measured_fraction_theta_full 0.881
_diffrn_measured_fraction_theta_max 0.881
_diffrn_measurement_device_type 'CCD area detector'
_diffrn_measurement_method 'phi and omega scans'
_diffrn_radiation_monochromator graphite
_diffrn_radiation_source 'fine-focus sealed tube'
_diffrn_radiation_type MoK\a
_diffrn_radiation_wavelength 0.71073
_diffrn_reflns_av_R_equivalents 0.0262
_diffrn_reflns_av_sigmaI/netI 0.0479
_diffrn_reflns_limit_h_max 12
_diffrn_reflns_limit_h_min -11
_diffrn_reflns_limit_k_max 16
_diffrn_reflns_limit_k_min -15
_diffrn_reflns_limit_l_max 17
_diffrn_reflns_limit_l_min -17
_diffrn_reflns_number 11287
_diffrn_reflns_theta_full 26.52
_diffrn_reflns_theta_max 26.52
_diffrn_reflns_theta_min 1.69
_exptl_absorpt_coefficient_mu 0.080
_exptl_absorpt_correction_T_max 0.997
_exptl_absorpt_correction_T_min 0.992
_exptl_absorpt_correction_type empirical
_exptl_absorpt_process_details 'Sadabs, (Sheldrick, 1996)'
_exptl_crystal_colour red
_exptl_crystal_density_diffrn 1.168
_exptl_crystal_density_method 'not measured'
_exptl_crystal_description Rhombohedral
_exptl_crystal_F_000 596
_exptl_crystal_size_max 0.10
_exptl_crystal_size_mid 0.08
_exptl_crystal_size_min 0.04
_refine_diff_density_max 0.214
_refine_diff_density_min -0.280
_refine_diff_density_rms 0.031
_refine_ls_extinction_method SHELXL
_refine_ls_goodness_of_fit_ref 1.028
_refine_ls_hydrogen_treatment noref
_refine_ls_matrix_type full
_refine_ls_number_parameters 364
_refine_ls_number_reflns 5700
_refine_ls_number_restraints 0
_refine_ls_restrained_S_all 1.028
_refine_ls_R_factor_all 0.1119
_refine_ls_R_factor_gt 0.0518
_refine_ls_shift/su_max 0.000
_refine_ls_shift/su_mean 0.000
_refine_ls_structure_factor_coef Fsqd
_refine_ls_weighting_details 'calc w=1/[\s^2^(Fo^2^)+(0.0747P)^2^+0.0389P] where P=(Fo^2^+2Fc^2^)/3'
_refine_ls_weighting_scheme calc
_refine_ls_wR_factor_gt 0.1345
_refine_ls_wR_factor_ref 0.1653
_reflns_number_gt 2968
_reflns_number_total 5700
_reflns_threshold_expression >2sigma(I)
_cod_data_source_file ol301241k_si_002.cif
_cod_data_source_block 2-bicarbonate
_cod_depositor_comments 'Adding full bibliography for 1507831--1507833.cif.'
_cod_original_cell_volume 1556.8(8)
_cod_database_code 1507832

loop_
_symmetry_equiv_pos_as_xyz
'x, y, z'
'-x, -y, -z'

loop_
_atom_site_label
_atom_site_type_symbol
_atom_site_fract_x
_atom_site_fract_y
_atom_site_fract_z
_atom_site_U_iso_or_equiv
_atom_site_adp_type
_atom_site_occupancy
_atom_site_symmetry_multiplicity
_atom_site_calc_flag
_atom_site_refinement_flags
N5 N 0.13950(19) -0.07481(15) 0.17562(14) 0.0565(5) Uani 1 1 d .
N2 N 0.5271(3) -0.3089(2) 0.2816(2) 0.0718(6) Uani 1 1 d .
O5 O 0.2326(3) -0.72091(18) 0.14033(18) 0.0991(7) Uani 1 1 d .
O3 O 0.3402(3) 0.05012(18) 0.5869(2) 0.1114(8) Uani 1 1 d .
N1 N 0.3796(3) -0.1643(2) 0.3984(2) 0.0689(6) Uani 1 1 d .
O1 O 0.1490(2) 0.10874(18) 0.61130(19) 0.1102(7) Uani 1 1 d .
H1O1 H 0.0567 0.0897 0.6308 0.132 Uiso 1 1 d R
C2 C 0.3327(2) -0.2842(2) 0.35260(19) 0.0572(6) Uani 1 1 d .
C17 C 0.0862(2) -0.17825(19) 0.19249(19) 0.0599(6) Uani 1 1 d .
H17A H 0.1668 -0.2073 0.2125 0.072 Uiso 1 1 calc R
H17B H 0.0523 -0.1482 0.2550 0.072 Uiso 1 1 calc R
C6 C 0.3538(3) -0.4814(2) 0.24462(19) 0.0632(6) Uani 1 1 d .
H6 H 0.4024 -0.5316 0.2063 0.076 Uiso 1 1 calc R
O2 O 0.1255(2) -0.0636(2) 0.46891(19) 0.1148(8) Uani 1 1 d .
C25 C 0.2497(3) 0.02164(19) 0.28639(18) 0.0611(6) Uani 1 1 d .
H25A H 0.2061 0.0397 0.3434 0.073 Uiso 1 1 calc R
H25B H 0.3283 -0.0099 0.3051 0.073 Uiso 1 1 calc R
C16 C -0.0319(3) -0.2824(2) 0.0938(2) 0.0654(7) Uani 1 1 d .
H16A H 0.0006 -0.3148 0.0306 0.078 Uiso 1 1 calc R
H16B H -0.1144 -0.2556 0.0735 0.078 Uiso 1 1 calc R
C7 C 0.4068(2) -0.3597(2) 0.29247(18) 0.0565(6) Uani 1 1 d .
C29 C 0.2073(2) -0.1142(2) 0.08582(18) 0.0634(6) Uani 1 1 d .
H29A H 0.1345 -0.1755 0.0164 0.076 Uiso 1 1 calc R
H29B H 0.2375 -0.0469 0.0759 0.076 Uiso 1 1 calc R
N3 N 0.1719(3) -0.6567(2) 0.1976(2) 0.0831(7) Uani 1 1 d .
C15 C -0.0737(3) -0.3783(2) 0.1224(2) 0.0697(7) Uani 1 1 d .
H15A H 0.0080 -0.4079 0.1382 0.084 Uiso 1 1 calc R
H15B H -0.0984 -0.3434 0.1893 0.084 Uiso 1 1 calc R
N4 N 0.6989(3) -0.5400(2) 0.2391(2) 0.0865(7) Uani 1 1 d .
O4 O 0.0631(3) -0.6999(2) 0.2073(2) 0.1265(9) Uani 1 1 d .
C9 C 0.6958(3) -0.4285(2) 0.2970(2) 0.0664(7) Uani 1 1 d .
C21 C 0.0169(2) -0.0283(2) 0.1393(2) 0.0632(6) Uani 1 1 d .
H21A H 0.0552 0.0374 0.1298 0.076 Uiso 1 1 calc R
H21B H -0.0492 -0.0910 0.0673 0.076 Uiso 1 1 calc R
C5 C 0.2280(3) -0.5293(2) 0.2534(2) 0.0656(7) Uani 1 1 d .
C23 C 0.4344(3) 0.2172(2) 0.3943(2) 0.0771(8) Uani 1 1 d .
H23A H 0.5130 0.1810 0.3937 0.093 Uiso 1 1 calc R
H23B H 0.4075 0.2253 0.4576 0.093 Uiso 1 1 calc R
C3 C 0.2087(3) -0.3360(3) 0.3614(2) 0.0715(7) Uani 1 1 d .
H3 H 0.1605 -0.2870 0.4016 0.086 Uiso 1 1 calc R
C4 C 0.1562(3) -0.4569(3) 0.3121(2) 0.0775(8) Uani 1 1 d .
H4 H 0.0728 -0.4897 0.3183 0.093 Uiso 1 1 calc R
C24 C 0.3100(3) 0.1360(2) 0.2899(2) 0.0743(7) Uani 1 1 d .
H24A H 0.3403 0.1179 0.2261 0.089 Uiso 1 1 calc R
H24B H 0.2359 0.1761 0.2852 0.089 Uiso 1 1 calc R
C8 C 0.6162(3) -0.3773(2) 0.2314(2) 0.0727(7) Uani 1 1 d .
H8A H 0.6853 -0.3269 0.2216 0.087 Uiso 1 1 calc R
H8B H 0.5568 -0.4423 0.1581 0.087 Uiso 1 1 calc R
C28 C 0.3344(3) -0.1621(2) 0.1072(2) 0.0742(7) Uani 1 1 d .
H28A H 0.4045 -0.1043 0.1795 0.089 Uiso 1 1 calc R
H28B H 0.3031 -0.2347 0.1090 0.089 Uiso 1 1 calc R
C20 C -0.0658(3) 0.0137(2) 0.2179(2) 0.0753(7) Uani 1 1 d .
H20A H -0.0013 0.0775 0.2901 0.090 Uiso 1 1 calc R
H20B H -0.1058 -0.0515 0.2276 0.090 Uiso 1 1 calc R
C1 C 0.2075(4) 0.0291(3) 0.5531(3) 0.0850(9) Uani 1 1 d .
C19 C -0.1852(3) 0.0577(3) 0.1741(3) 0.0878(9) Uani 1 1 d .
H19A H -0.2486 -0.0060 0.1016 0.105 Uiso 1 1 calc R
H19B H -0.1447 0.1232 0.1651 0.105 Uiso 1 1 calc R
C14 C -0.1987(3) -0.4819(2) 0.0304(2) 0.0855(8) Uani 1 1 d .
H14A H -0.2200 -0.5397 0.0529 0.128 Uiso 1 1 calc R
H14B H -0.1744 -0.5180 -0.0358 0.128 Uiso 1 1 calc R
H14C H -0.2808 -0.4538 0.0157 0.128 Uiso 1 1 calc R
C12 C 0.8290(3) -0.5302(3) 0.4081(3) 0.0959(10) Uani 1 1 d .
H12 H 0.8699 -0.5691 0.4438 0.115 Uiso 1 1 calc R
C10 C 0.7635(3) -0.3630(3) 0.4103(3) 0.0964(9) Uani 1 1 d .
H10 H 0.7645 -0.2836 0.4487 0.116 Uiso 1 1 calc R
C27 C 0.4031(3) -0.1876(3) 0.0205(2) 0.0903(9) Uani 1 1 d .
H27A H 0.4383 -0.1140 0.0214 0.108 Uiso 1 1 calc R
H27B H 0.3313 -0.2419 -0.0521 0.108 Uiso 1 1 calc R
C13 C 0.8295(3) -0.4145(4) 0.4666(3) 0.1073(11) Uani 1 1 d .
H13 H 0.8739 -0.3713 0.5435 0.129 Uiso 1 1 calc R
C22 C 0.4852(3) 0.3391(3) 0.4093(3) 0.1042(10) Uani 1 1 d .
H22A H 0.5651 0.3865 0.4773 0.156 Uiso 1 1 calc R
H22B H 0.4090 0.3765 0.4122 0.156 Uiso 1 1 calc R
H22C H 0.5141 0.3321 0.3478 0.156 Uiso 1 1 calc R
C11 C 0.7666(4) -0.5869(3) 0.2959(3) 0.1011(10) Uani 1 1 d .
H11 H 0.7715 -0.6644 0.2557 0.121 Uiso 1 1 calc R
C18 C -0.2710(4) 0.0992(3) 0.2515(3) 0.1139(12) Uani 1 1 d .
H18A H -0.3454 0.1264 0.2208 0.171 Uiso 1 1 calc R
H18B H -0.2089 0.1632 0.3231 0.171 Uiso 1 1 calc R
H18C H -0.3129 0.0342 0.2595 0.171 Uiso 1 1 calc R
C26 C 0.5253(3) -0.2411(3) 0.0365(3) 0.1088(11) Uani 1 1 d .
H26A H 0.5642 -0.2559 -0.0219 0.163 Uiso 1 1 calc R
H26B H 0.4911 -0.3147 0.0345 0.163 Uiso 1 1 calc R
H26C H 0.5983 -0.1867 0.1072 0.163 Uiso 1 1 calc R
H1A H 0.339(3) -0.118(2) 0.444(2) 0.079(9) Uiso 1 1 d .
H1B H 0.469(3) -0.132(2) 0.406(2) 0.085(10) Uiso 1 1 d .
H2 H 0.562(3) -0.238(2) 0.318(2) 0.083(10) Uiso 1 1 d .

loop_
_atom_site_aniso_label
_atom_site_aniso_U_11
_atom_site_aniso_U_22
_atom_site_aniso_U_33
_atom_site_aniso_U_23
_atom_site_aniso_U_13
_atom_site_aniso_U_12
N5 0.0604(12) 0.0531(11) 0.0537(11) 0.0293(10) 0.0126(10) 0.0114(10)
N2 0.0725(16) 0.0602(15) 0.0896(17) 0.0366(14) 0.0369(13) 0.0238(13)
O5 0.1245(19) 0.0686(14) 0.0829(15) 0.0346(12) 0.0164(14) 0.0095(13)
O3 0.0934(16) 0.0882(15) 0.155(2) 0.0527(15) 0.0629(16) 0.0227(13)
N1 0.0673(16) 0.0665(16) 0.0763(16) 0.0341(13) 0.0260(13) 0.0301(14)
O1 0.1054(16) 0.0738(13) 0.1269(18) 0.0216(13) 0.0575(14) 0.0203(12)
C2 0.0548(15) 0.0642(17) 0.0569(14) 0.0360(13) 0.0119(12) 0.0209(13)
C17 0.0632(15) 0.0567(14) 0.0610(15) 0.0344(13) 0.0158(12) 0.0111(12)
C6 0.0673(16) 0.0632(17) 0.0581(15) 0.0332(13) 0.0141(12) 0.0173(13)
O2 0.1116(17) 0.0926(16) 0.1014(17) 0.0087(15) 0.0494(14) 0.0310(14)
C25 0.0645(15) 0.0542(14) 0.0526(14) 0.0247(12) 0.0079(12) 0.0101(12)
C16 0.0684(16) 0.0587(15) 0.0665(16) 0.0342(14) 0.0163(13) 0.0112(13)
C7 0.0541(14) 0.0646(17) 0.0544(14) 0.0341(13) 0.0141(12) 0.0180(13)
C29 0.0676(16) 0.0598(15) 0.0548(14) 0.0267(13) 0.0163(12) 0.0084(13)
N3 0.0784(18) 0.0771(19) 0.0816(18) 0.0474(16) 0.0016(14) 0.0036(15)
C15 0.0711(17) 0.0688(17) 0.0707(17) 0.0384(15) 0.0236(14) 0.0107(14)
N4 0.1023(18) 0.0656(15) 0.0874(17) 0.0345(14) 0.0302(14) 0.0271(14)
O4 0.0901(16) 0.1015(17) 0.176(2) 0.0764(18) 0.0288(16) -0.0054(13)
C9 0.0597(16) 0.0668(17) 0.0753(19) 0.0327(16) 0.0310(14) 0.0193(14)
C21 0.0623(15) 0.0604(15) 0.0673(16) 0.0386(13) 0.0111(13) 0.0137(12)
C5 0.0617(16) 0.0656(17) 0.0649(16) 0.0388(14) 0.0058(13) 0.0097(14)
C23 0.0745(18) 0.0692(18) 0.0711(18) 0.0322(15) 0.0105(14) 0.0062(14)
C3 0.0598(16) 0.084(2) 0.0787(18) 0.0439(17) 0.0261(14) 0.0259(15)
C4 0.0543(16) 0.101(2) 0.086(2) 0.0593(19) 0.0169(15) 0.0165(17)
C24 0.0790(18) 0.0607(16) 0.0677(17) 0.0332(14) 0.0061(14) 0.0035(14)
C8 0.0794(18) 0.0697(17) 0.0804(18) 0.0380(15) 0.0404(15) 0.0272(15)
C28 0.0767(18) 0.0687(17) 0.0750(18) 0.0321(15) 0.0294(15) 0.0199(15)
C20 0.0741(18) 0.0729(18) 0.0856(19) 0.0440(16) 0.0257(15) 0.0266(15)
C1 0.102(3) 0.066(2) 0.105(3) 0.041(2) 0.064(2) 0.024(2)
C19 0.0753(19) 0.0804(19) 0.134(3) 0.071(2) 0.0391(18) 0.0263(16)
C14 0.093(2) 0.0685(18) 0.0836(19) 0.0350(16) 0.0281(16) 0.0002(16)
C12 0.072(2) 0.110(3) 0.115(3) 0.067(2) 0.0218(19) 0.0282(19)
C10 0.096(2) 0.091(2) 0.083(2) 0.0267(19) 0.0243(18) 0.0410(19)
C27 0.097(2) 0.083(2) 0.090(2) 0.0366(18) 0.0412(18) 0.0284(18)
C13 0.096(2) 0.127(3) 0.084(2) 0.043(2) 0.0165(18) 0.046(2)
C22 0.097(2) 0.077(2) 0.103(2) 0.0408(19) 0.0036(18) -0.0090(17)
C11 0.108(3) 0.076(2) 0.112(3) 0.048(2) 0.023(2) 0.0292(19)
C18 0.103(2) 0.097(2) 0.176(4) 0.078(3) 0.072(3) 0.049(2)
C26 0.094(2) 0.094(2) 0.127(3) 0.039(2) 0.048(2) 0.033(2)

loop_
_atom_type_symbol
_atom_type_description
_atom_type_scat_dispersion_real
_atom_type_scat_dispersion_imag
_atom_type_scat_source
C C 0.0033 0.0016 'International Tables Vol C Tables 4.2.6.8 and 6.1.1.4'
H H 0.0000 0.0000 'International Tables Vol C Tables 4.2.6.8 and 6.1.1.4'
N N 0.0061 0.0033 'International Tables Vol C Tables 4.2.6.8 and 6.1.1.4'
O O 0.0106 0.0060 'International Tables Vol C Tables 4.2.6.8 and 6.1.1.4'

loop_
_geom_angle_atom_site_label_1
_geom_angle_atom_site_label_2
_geom_angle_atom_site_label_3
_geom_angle
C29 N5 C21 107.61(16)
C29 N5 C25 110.25(17)
C21 N5 C25 110.73(17)
C29 N5 C17 110.57(17)
C21 N5 C17 110.98(17)
C25 N5 C17 106.73(16)
C7 N2 C8 122.4(2)
C7 N2 H2 120(2)
C8 N2 H2 115(2)
C2 N1 H1A 119.3(16)
C2 N1 H1B 118.9(17)
H1A N1 H1B 117(2)
C1 O1 H1O1 125.7
N1 C2 C3 120.5(3)
N1 C2 C7 120.7(2)
C3 C2 C7 118.7(2)
C16 C17 N5 115.87(17)
C16 C17 H17A 108.3
N5 C17 H17A 108.3
C16 C17 H17B 108.3
N5 C17 H17B 108.3
H17A C17 H17B 107.4
C7 C6 C5 120.4(2)
C7 C6 H6 119.8
C5 C6 H6 119.8
C24 C25 N5 115.40(18)
C24 C25 H25A 108.4
N5 C25 H25A 108.4
C24 C25 H25B 108.4
N5 C25 H25B 108.4
H25A C25 H25B 107.5
C17 C16 C15 110.07(19)
C17 C16 H16A 109.6
C15 C16 H16A 109.6
C17 C16 H16B 109.6
C15 C16 H16B 109.6
H16A C16 H16B 108.2
N2 C7 C6 122.2(2)
N2 C7 C2 118.7(2)
C6 C7 C2 119.0(2)
C28 C29 N5 115.92(18)
C28 C29 H29A 108.3
N5 C29 H29A 108.3
C28 C29 H29B 108.3
N5 C29 H29B 108.3
H29A C29 H29B 107.4
O4 N3 O5 120.9(3)
O4 N3 C5 119.4(3)
O5 N3 C5 119.8(3)
C14 C15 C16 113.2(2)
C14 C15 H15A 108.9
C16 C15 H15A 108.9
C14 C15 H15B 108.9
C16 C15 H15B 108.9
H15A C15 H15B 107.8
C9 N4 C11 117.0(3)
N4 C9 C10 121.4(3)
N4 C9 C8 116.4(2)
C10 C9 C8 122.2(3)
C20 C21 N5 115.44(19)
C20 C21 H21A 108.4
N5 C21 H21A 108.4
C20 C21 H21B 108.4
N5 C21 H21B 108.4
H21A C21 H21B 107.5
C4 C5 C6 121.0(2)
C4 C5 N3 120.1(3)
C6 C5 N3 118.9(3)
C24 C23 C22 113.6(2)
C24 C23 H23A 108.9
C22 C23 H23A 108.9
C24 C23 H23B 108.9
C22 C23 H23B 108.9
H23A C23 H23B 107.7
C4 C3 C2 121.6(3)
C4 C3 H3 119.2
C2 C3 H3 119.2
C3 C4 C5 119.2(3)
C3 C4 H4 120.4
C5 C4 H4 120.4
C23 C24 C25 111.6(2)
C23 C24 H24A 109.3
C25 C24 H24A 109.3
C23 C24 H24B 109.3
C25 C24 H24B 109.3
H24A C24 H24B 108.0
N2 C8 C9 114.6(2)
N2 C8 H8A 108.6
C9 C8 H8A 108.6
N2 C8 H8B 108.6
C9 C8 H8B 108.6
H8A C8 H8B 107.6
C27 C28 C29 112.4(2)
C27 C28 H28A 109.1
C29 C28 H28A 109.1
C27 C28 H28B 109.1
C29 C28 H28B 109.1
H28A C28 H28B 107.9
C21 C20 C19 111.2(2)
C21 C20 H20A 109.4
C19 C20 H20A 109.4
C21 C20 H20B 109.4
C19 C20 H20B 109.4
H20A C20 H20B 108.0
O2 C1 O3 124.1(3)
O2 C1 O1 117.5(3)
O3 C1 O1 118.4(3)
C20 C19 C18 112.1(3)
C20 C19 H19A 109.2
C18 C19 H19A 109.2
C20 C19 H19B 109.2
C18 C19 H19B 109.2
H19A C19 H19B 107.9
C15 C14 H14A 109.5
C15 C14 H14B 109.5
H14A C14 H14B 109.5
C15 C14 H14C 109.5
H14A C14 H14C 109.5
H14B C14 H14C 109.5
C11 C12 C13 117.6(3)
C11 C12 H12 121.2
C13 C12 H12 121.2
C13 C10 C9 120.1(3)
C13 C10 H10 119.9
C9 C10 H10 119.9
C28 C27 C26 113.5(3)
C28 C27 H27A 108.9
C26 C27 H27A 108.9
C28 C27 H27B 108.9
C26 C27 H27B 108.9
H27A C27 H27B 107.7
C12 C13 C10 118.7(3)
C12 C13 H13 120.6
C10 C13 H13 120.6
C23 C22 H22A 109.5
C23 C22 H22B 109.5
H22A C22 H22B 109.5
C23 C22 H22C 109.5
H22A C22 H22C 109.5
H22B C22 H22C 109.5
N4 C11 C12 124.9(3)
N4 C11 H11 117.5
C12 C11 H11 117.5
C19 C18 H18A 109.5
C19 C18 H18B 109.5
H18A C18 H18B 109.5
C19 C18 H18C 109.5
H18A C18 H18C 109.5
H18B C18 H18C 109.5
C27 C26 H26A 109.5
C27 C26 H26B 109.5
H26A C26 H26B 109.5
C27 C26 H26C 109.5
H26A C26 H26C 109.5
H26B C26 H26C 109.5

loop_
_geom_bond_atom_site_label_1
_geom_bond_atom_site_label_2
_geom_bond_distance
N5 C29 1.518(3)
N5 C21 1.520(3)
N5 C25 1.521(3)
N5 C17 1.523(3)
N2 C7 1.374(3)
N2 C8 1.438(3)
N2 H2 0.81(3)
O5 N3 1.230(3)
O3 C1 1.246(4)
N1 C2 1.356(3)
N1 H1A 0.90(3)
N1 H1B 0.90(3)
O1 C1 1.322(3)
O1 H1O1 1.0596
C2 C3 1.396(3)
C2 C7 1.420(3)
C17 C16 1.513(3)
C17 H17A 0.9700
C17 H17B 0.9700
C6 C7 1.379(3)
C6 C5 1.392(3)
C6 H6 0.9300
O2 C1 1.242(3)
C25 C24 1.506(3)
C25 H25A 0.9700
C25 H25B 0.9700
C16 C15 1.517(3)
C16 H16A 0.9700
C16 H16B 0.9700
C29 C28 1.515(3)
C29 H29A 0.9700
C29 H29B 0.9700
N3 O4 1.228(3)
N3 C5 1.437(3)
C15 C14 1.513(3)
C15 H15A 0.9700
C15 H15B 0.9700
N4 C9 1.325(3)
N4 C11 1.331(4)
C9 C10 1.373(4)
C9 C8 1.511(3)
C21 C20 1.509(3)
C21 H21A 0.9700
C21 H21B 0.9700
C5 C4 1.375(4)
C23 C24 1.495(3)
C23 C22 1.504(4)
C23 H23A 0.9700
C23 H23B 0.9700
C3 C4 1.368(4)
C3 H3 0.9300
C4 H4 0.9300
C24 H24A 0.9700
C24 H24B 0.9700
C8 H8A 0.9700
C8 H8B 0.9700
C28 C27 1.494(4)
C28 H28A 0.9700
C28 H28B 0.9700
C20 C19 1.512(3)
C20 H20A 0.9700
C20 H20B 0.9700
C19 C18 1.522(4)
C19 H19A 0.9700
C19 H19B 0.9700
C14 H14A 0.9600
C14 H14B 0.9600
C14 H14C 0.9600
C12 C11 1.355(4)
C12 C13 1.360(4)
C12 H12 0.9300
C10 C13 1.367(4)
C10 H10 0.9300
C27 C26 1.508(4)
C27 H27A 0.9700
C27 H27B 0.9700
C13 H13 0.9300
C22 H22A 0.9600
C22 H22B 0.9600
C22 H22C 0.9600
C11 H11 0.9300
C18 H18A 0.9600
C18 H18B 0.9600
C18 H18C 0.9600
C26 H26A 0.9600
C26 H26B 0.9600
C26 H26C 0.9600
